data_4512925
loop_
_publ_author_name
'Yahsi, Yasemin'
'Gungor, Elif'
'Kara, Hulya'

_publ_section_title
;
 Chlorometallate-Pyridinium Boronic Acid Salts for Crystal Engineering:
 Synthesis of One-, Two-, and Three-Dimensional Hydrogen Bond Networks
;
_journal_issue 6
_journal_name_full 'Crystal Growth &amp; Design'
_journal_page_first 2652
_journal_paper_doi 10.1021/cg501769b
_journal_volume 15
_journal_year 2015
_chemical_formula_sum 'C10 H14 B2 Cl4 N2 O4 Pd'
_chemical_formula_weight 496.05
_chemical_name_systematic
; 
 ? 
;
_space_group_IT_number 2
_symmetry_cell_setting triclinic
_symmetry_space_group_name_Hall '-P 1'
_symmetry_space_group_name_H-M 'P -1'
_atom_sites_solution_hydrogens geom
_atom_sites_solution_primary direct
_atom_sites_solution_secondary difmap
_audit_creation_method SHELXL-97
_cell_angle_alpha 70.25(3)
_cell_angle_beta 79.53(3)
_cell_angle_gamma 83.22(3)
_cell_formula_units_Z 1
_cell_length_a 6.9260(14)
_cell_length_b 7.9568(16)
_cell_length_c 8.2970(17)
_cell_measurement_reflns_used 3246
_cell_measurement_temperature 100(2)
_cell_measurement_theta_max 24.4765
_cell_measurement_theta_min 2.639
_cell_volume 422.38(17)
_computing_cell_refinement 'SAINT (Bruker, 2002)'
_computing_data_collection 'SMART (Bruker, 2002)'
_computing_data_reduction 'SHELXTL (Bruker, 2002)'
_computing_molecular_graphics SHELXTL
_computing_publication_material SHELXTL
_computing_structure_refinement SHELXTL
_computing_structure_solution SHELXTL
_diffrn_ambient_temperature 100(2)
_diffrn_measured_fraction_theta_full 0.995
_diffrn_measured_fraction_theta_max 0.995
_diffrn_measurement_device_type 'Bruker SMART APEX CCD area-detector'
_diffrn_measurement_method 'phi and omega scans'
_diffrn_radiation_monochromator graphite
_diffrn_radiation_source 'fine-focus sealed tube'
_diffrn_radiation_type MoK\a
_diffrn_radiation_wavelength 0.71073
_diffrn_reflns_av_R_equivalents 0.0170
_diffrn_reflns_av_sigmaI/netI 0.0224
_diffrn_reflns_limit_h_max 8
_diffrn_reflns_limit_h_min -8
_diffrn_reflns_limit_k_max 10
_diffrn_reflns_limit_k_min -10
_diffrn_reflns_limit_l_max 10
_diffrn_reflns_limit_l_min -10
_diffrn_reflns_number 4760
_diffrn_reflns_theta_full 27.48
_diffrn_reflns_theta_max 27.48
_diffrn_reflns_theta_min 2.64
_exptl_absorpt_coefficient_mu 1.747
_exptl_absorpt_correction_T_max 0.900
_exptl_absorpt_correction_T_min 0.840
_exptl_absorpt_correction_type multi-scan
_exptl_absorpt_process_details '(SADABS; Sheldrick, 2003)'
_exptl_crystal_colour orange
_exptl_crystal_density_diffrn 1.950
_exptl_crystal_density_method 'not measured'
_exptl_crystal_description block
_exptl_crystal_F_000 244
_exptl_crystal_size_max 0.1
_exptl_crystal_size_mid 0.1
_exptl_crystal_size_min 0.06
_refine_diff_density_max 1.163
_refine_diff_density_min -0.935
_refine_diff_density_rms 0.122
_refine_ls_extinction_method none
_refine_ls_goodness_of_fit_ref 1.174
_refine_ls_hydrogen_treatment mixed
_refine_ls_matrix_type full
_refine_ls_number_parameters 111
_refine_ls_number_reflns 1924
_refine_ls_number_restraints 1
_refine_ls_restrained_S_all 1.174
_refine_ls_R_factor_all 0.0273
_refine_ls_R_factor_gt 0.0256
_refine_ls_shift/su_max 0.001
_refine_ls_shift/su_mean 0.000
_refine_ls_structure_factor_coef Fsqd
_refine_ls_weighting_details 'calc w=1/[\s^2^(Fo^2^)+(0.0348P)^2^+0.4644P] where P=(Fo^2^+2Fc^2^)/3'
_refine_ls_weighting_scheme calc
_refine_ls_wR_factor_gt 0.0681
_refine_ls_wR_factor_ref 0.0689
_reflns_number_gt 1838
_reflns_number_total 1924
_reflns_threshold_expression >2sigma(I)
_cod_data_source_file cg501769b_si_001.cif
_cod_data_source_block 7
_cod_depositor_comments
;
The following automatic conversions were performed:

'_symmetry_cell_setting' value 'Triclinic' changed to 'triclinic'
according to
/usr/data/users/saulius/crontab/automatic-downloads/rss-feeds/ACS/lib/dictionaries/cif_core.dic
dictionary named 'cif_core.dic' version 2.4.2 from 2011-04-26.

Automatic conversion script
Id: cif_fix_values 3271 2015-04-21 07:52:19Z andrius 

 Adding full bibliography for 4512919--4512925.cif.
;
_cod_original_cell_volume 422.38(15)
_cod_original_sg_symbol_H-M p-1
_cod_database_code 4512925

loop_
_symmetry_equiv_pos_as_xyz
'x, y, z'
'-x, -y, -z'

loop_
_atom_site_label
_atom_site_type_symbol
_atom_site_fract_x
_atom_site_fract_y
_atom_site_fract_z
_atom_site_U_iso_or_equiv
_atom_site_adp_type
_atom_site_occupancy
_atom_site_symmetry_multiplicity
_atom_site_calc_flag
_atom_site_refinement_flags
Pd1 Pd 0.0000 1.0000 0.0000 0.01024(10) Uani 1 2 d S
Cl1 Cl 0.03127(9) 1.06756(8) 0.24237(8) 0.01416(14) Uani 1 1 d .
Cl2 Cl 0.29562(9) 0.83279(8) 0.01483(8) 0.01447(14) Uani 1 1 d .
B1 B 0.1864(4) 0.4775(4) 0.7984(4) 0.0150(5) Uani 1 1 d .
C1 C 0.3368(4) 0.6058(3) 0.6574(3) 0.0135(5) Uani 1 1 d .
C2 C 0.5160(4) 0.6367(3) 0.6937(3) 0.0153(5) Uani 1 1 d .
H2 H 0.5498 0.5789 0.8063 0.018 Uiso 1 1 calc R
C3 C 0.6455(4) 0.7504(4) 0.5681(4) 0.0174(5) Uani 1 1 d .
H3 H 0.7677 0.7699 0.5934 0.021 Uiso 1 1 calc R
C4 C 0.5934(4) 0.8349(4) 0.4048(4) 0.0175(5) Uani 1 1 d .
H4 H 0.6789 0.9146 0.3171 0.021 Uiso 1 1 calc R
C5 C 0.2943(4) 0.6930(3) 0.4914(3) 0.0152(5) Uani 1 1 d .
H5 H 0.1740 0.6746 0.4617 0.018 Uiso 1 1 calc R
N1 N 0.4216(3) 0.8034(3) 0.3718(3) 0.0169(5) Uani 1 1 d D
O1 O 0.0176(3) 0.4561(3) 0.7475(3) 0.0198(4) Uani 1 1 d .
H1A H 0.0016 0.5379 0.6545 0.030 Uiso 1 1 calc R
O2 O 0.2420(3) 0.3988(3) 0.9554(2) 0.0201(4) Uani 1 1 d .
H2A H 0.1583 0.3268 1.0191 0.030 Uiso 1 1 calc R
H1 H 0.381(5) 0.849(5) 0.278(3) 0.024 Uiso 1 1 d D

loop_
_atom_site_aniso_label
_atom_site_aniso_U_11
_atom_site_aniso_U_22
_atom_site_aniso_U_33
_atom_site_aniso_U_23
_atom_site_aniso_U_13
_atom_site_aniso_U_12
Pd1 0.01129(14) 0.01002(14) 0.00821(14) -0.00086(10) -0.00130(9) -0.00255(9)
Cl1 0.0162(3) 0.0153(3) 0.0114(3) -0.0039(2) -0.0030(2) -0.0023(2)
Cl2 0.0138(3) 0.0163(3) 0.0120(3) -0.0029(2) -0.0029(2) 0.0005(2)
B1 0.0159(13) 0.0118(13) 0.0156(14) -0.0038(11) 0.0001(11) -0.0003(10)
C1 0.0148(12) 0.0117(11) 0.0126(12) -0.0033(9) 0.0003(9) -0.0003(9)
C2 0.0185(12) 0.0144(12) 0.0119(12) -0.0030(10) -0.0026(9) 0.0001(9)
C3 0.0159(12) 0.0175(13) 0.0189(13) -0.0056(11) -0.0020(10) -0.0038(10)
C4 0.0167(12) 0.0158(13) 0.0170(13) -0.0030(10) 0.0016(10) -0.0031(10)
C5 0.0159(12) 0.0141(12) 0.0139(12) -0.0018(10) -0.0025(9) -0.0021(9)
N1 0.0198(11) 0.0158(11) 0.0110(11) 0.0007(9) -0.0021(9) -0.0011(8)
O1 0.0191(9) 0.0207(10) 0.0151(10) 0.0010(8) -0.0016(7) -0.0056(7)
O2 0.0217(10) 0.0202(10) 0.0138(9) 0.0019(8) -0.0007(8) -0.0085(8)

loop_
_atom_type_symbol
_atom_type_description
_atom_type_scat_dispersion_real
_atom_type_scat_dispersion_imag
_atom_type_scat_source
C C 0.0033 0.0016 'International Tables Vol C Tables 4.2.6.8 and 6.1.1.4'
H H 0.0000 0.0000 'International Tables Vol C Tables 4.2.6.8 and 6.1.1.4'
B B 0.0013 0.0007 'International Tables Vol C Tables 4.2.6.8 and 6.1.1.4'
N N 0.0061 0.0033 'International Tables Vol C Tables 4.2.6.8 and 6.1.1.4'
O O 0.0106 0.0060 'International Tables Vol C Tables 4.2.6.8 and 6.1.1.4'
Cl Cl 0.1484 0.1585 'International Tables Vol C Tables 4.2.6.8 and 6.1.1.4'
Pd Pd -0.9988 1.0072 'International Tables Vol C Tables 4.2.6.8 and 6.1.1.4'

loop_
_geom_angle_atom_site_label_1
_geom_angle_atom_site_label_2
_geom_angle_atom_site_label_3
_geom_angle
_geom_angle_site_symmetry_1
_geom_angle_site_symmetry_3
Cl1 Pd1 Cl1 180.0 . 2_575
Cl1 Pd1 Cl2 90.62(3) . .
Cl1 Pd1 Cl2 89.38(3) 2_575 .
Cl1 Pd1 Cl2 89.38(3) . 2_575
Cl1 Pd1 Cl2 90.62(3) 2_575 2_575
Cl2 Pd1 Cl2 180.0 . 2_575
O2 B1 O1 127.2(3) . .
O2 B1 C1 116.0(2) . .
O1 B1 C1 116.8(2) . .
C5 C1 C2 117.3(2) . .
C5 C1 B1 120.6(2) . .
C2 C1 B1 122.0(2) . .
C3 C2 C1 121.1(2) . .
C3 C2 H2 119.5 . .
C1 C2 H2 119.5 . .
C4 C3 C2 118.8(2) . .
C4 C3 H3 120.6 . .
C2 C3 H3 120.6 . .
N1 C4 C3 119.4(2) . .
N1 C4 H4 120.3 . .
C3 C4 H4 120.3 . .
N1 C5 C1 120.6(2) . .
N1 C5 H5 119.7 . .
C1 C5 H5 119.7 . .
C4 N1 C5 122.8(2) . .
C4 N1 H1 125(3) . .
C5 N1 H1 112(3) . .
B1 O1 H1A 109.5 . .
B1 O2 H2A 109.5 . .

loop_
_geom_bond_atom_site_label_1
_geom_bond_atom_site_label_2
_geom_bond_distance
_geom_bond_site_symmetry_2
Pd1 Cl1 2.3013(7) .
Pd1 Cl1 2.3013(7) 2_575
Pd1 Cl2 2.3055(9) .
Pd1 Cl2 2.3055(9) 2_575
B1 O2 1.345(4) .
B1 O1 1.360(4) .
B1 C1 1.580(4) .
C1 C5 1.385(4) .
C1 C2 1.396(4) .
C2 C3 1.387(4) .
C2 H2 0.9500 .
C3 C4 1.387(4) .
C3 H3 0.9500 .
C4 N1 1.337(4) .
C4 H4 0.9500 .
C5 N1 1.345(3) .
C5 H5 0.9500 .
N1 H1 0.824(18) .
O1 H1A 0.8400 .
O2 H2A 0.8400 .

loop_
_geom_torsion_atom_site_label_1
_geom_torsion_atom_site_label_2
_geom_torsion_atom_site_label_3
_geom_torsion_atom_site_label_4
_geom_torsion
O2 B1 C1 C5 179.7(2)
O1 B1 C1 C5 1.0(4)
O2 B1 C1 C2 -0.5(4)
O1 B1 C1 C2 -179.2(2)
C5 C1 C2 C3 0.1(4)
B1 C1 C2 C3 -179.8(2)
C1 C2 C3 C4 0.5(4)
C2 C3 C4 N1 -0.8(4)
C2 C1 C5 N1 -0.4(4)
B1 C1 C5 N1 179.4(2)
C3 C4 N1 C5 0.5(4)
C1 C5 N1 C4 0.1(4)
